data_7232565
loop_
_publ_author_name
'Mila\<sinovi\'c, Valentina'
'Mol\<canov, Kre\<simir'

_publ_section_title
;
 Nitranilic acid as a basis for construction of coordination polymers:
 from discrete monomers to 3D networks
;
_journal_issue 18
_journal_name_full CrystEngComm
_journal_page_first 2962
_journal_paper_doi 10.1039/C9CE00209J
_journal_volume 21
_journal_year 2019
_chemical_formula_moiety 'C3 Ag N O4'
_chemical_formula_sum 'C3 Ag N O4'
_chemical_formula_weight 221.91
_space_group_IT_number 61
_space_group_name_Hall '-P 2ac 2ab'
_space_group_name_H-M_alt 'P b c a'
_symmetry_cell_setting orthorhombic
_symmetry_space_group_name_Hall '-P 2ac 2ab'
_symmetry_space_group_name_H-M 'P b c a'
_atom_sites_solution_hydrogens none
_atom_sites_solution_primary direct
_atom_sites_solution_secondary difmap
_audit_creation_date 2017-04-07T12:00:47-00:00
_audit_creation_method 'WinGX routine CIF_UPDATE'
_audit_update_record
;
2019-01-29 deposited with the CCDC.    2019-04-03 downloaded from the CCDC.
;
_cell_angle_alpha 90
_cell_angle_beta 90
_cell_angle_gamma 90
_cell_formula_units_Z 8
_cell_length_a 7.69450(10)
_cell_length_b 6.98680(10)
_cell_length_c 15.1284(3)
_cell_measurement_reflns_used 3343
_cell_measurement_temperature 293(2)
_cell_measurement_theta_max 75.7536
_cell_measurement_theta_min 2.9185
_cell_volume 813.30(2)
_computing_cell_refinement
;
        CrysAlisPro, Agilent Technologies,
        Version 1.171.36.20 (release 27-06-2012 CrysAlis171 .NET)
        (compiled Jul 11 2012,15:38:31)
;
_computing_data_collection
;
        CrysAlisPro, Agilent Technologies,
        Version 1.171.36.20 (release 27-06-2012 CrysAlis171 .NET)
        (compiled Jul 11 2012,15:38:31)
;
_computing_data_reduction
;
        CrysAlisPro, Agilent Technologies,
        Version 1.171.36.20 (release 27-06-2012 CrysAlis171 .NET)
        (compiled Jul 11 2012,15:38:31)
;
_computing_molecular_graphics 'Ortep-3 for Windows (Farrugia, 1997)'
_computing_publication_material 'WinGX publication routines (Farrugia, 1999)'
_computing_structure_refinement 'SHELXL-97 (Sheldrick, 1997)'
_computing_structure_solution 'SHELXS-97 (Sheldrick, 1997)'
_diffrn_ambient_temperature 293(2)
_diffrn_detector_area_resol_mean 10.4323
_diffrn_measured_fraction_theta_full 0.996
_diffrn_measured_fraction_theta_max 0.996
_diffrn_measurement_device_type 'Xcalibur, Ruby, Nova'
_diffrn_measurement_method '\w scans'
_diffrn_radiation_monochromator graphite
_diffrn_radiation_type CuK\a
_diffrn_radiation_wavelength 1.54179
_diffrn_reflns_av_R_equivalents 0.0394
_diffrn_reflns_av_unetI/netI 0.0224
_diffrn_reflns_limit_h_max 9
_diffrn_reflns_limit_h_min -9
_diffrn_reflns_limit_k_max 6
_diffrn_reflns_limit_k_min -8
_diffrn_reflns_limit_l_max 18
_diffrn_reflns_limit_l_min -16
_diffrn_reflns_number 6121
_diffrn_reflns_theta_full 75.94
_diffrn_reflns_theta_max 75.94
_diffrn_reflns_theta_min 5.85
_exptl_absorpt_coefficient_mu 39.207
_exptl_absorpt_correction_T_max 1
_exptl_absorpt_correction_T_min 0.30609
_exptl_absorpt_correction_type multi-scan
_exptl_absorpt_process_details
;
        CrysAlisPro, Agilent Technologies,
        Version 1.171.36.20 (release 27-06-2012 CrysAlis171 .NET)
        (compiled Jul 11 2012,15:38:31)
        Empirical absorption correction using spherical harmonics,
 implemented in SCALE3 ABSPACK scaling algorithm.
;
_exptl_crystal_colour orange
_exptl_crystal_density_diffrn 3.625
_exptl_crystal_density_method 'not measured'
_exptl_crystal_description prism
_exptl_crystal_F_000 832
_exptl_crystal_size_max 0.1
_exptl_crystal_size_mid 0.07
_exptl_crystal_size_min 0.02
_refine_diff_density_max 1.045
_refine_diff_density_min -0.994
_refine_diff_density_rms 0.192
_refine_ls_extinction_method none
_refine_ls_goodness_of_fit_ref 1.111
_refine_ls_hydrogen_treatment undef
_refine_ls_matrix_type full
_refine_ls_number_parameters 82
_refine_ls_number_reflns 841
_refine_ls_number_restraints 6
_refine_ls_restrained_S_all 1.123
_refine_ls_R_factor_all 0.0284
_refine_ls_R_factor_gt 0.028
_refine_ls_shift/su_max 0
_refine_ls_shift/su_mean 0
_refine_ls_structure_factor_coef Fsqd
_refine_ls_weighting_details 'calc w=1/[\s^2^(Fo^2^)+(0.0442P)^2^+3.4129P] where P=(Fo^2^+2Fc^2^)/3'
_refine_ls_weighting_scheme calc
_refine_ls_wR_factor_ref 0.0754
_reflns_number_gt 826
_reflns_number_total 841
_reflns_threshold_expression >2sigma(I)
_cod_data_source_file c9ce00209j2.cif
_cod_data_source_block agna_1
_cod_depositor_comments 'Adding full bibliography for 7232565--7232570.cif.'
_cod_database_code 7232565

loop_
_symmetry_equiv_pos_as_xyz
'x, y, z'
'-x+1/2, -y, z+1/2'
'x+1/2, -y+1/2, -z'
'-x, y+1/2, -z+1/2'
'-x, -y, -z'
'x-1/2, y, -z-1/2'
'-x-1/2, y-1/2, z'
'x, -y-1/2, z-1/2'

loop_
_atom_site_label
_atom_site_fract_x
_atom_site_fract_y
_atom_site_fract_z
_atom_site_U_iso_or_equiv
_atom_site_adp_type
_atom_site_calc_flag
_atom_site_refinement_flags
_atom_site_occupancy
_atom_site_type_symbol
Ag1 0.10577(4) 0.08308(4) 0.29167(2) 0.01067(17) Uani d . 1 Ag
O1 0.1939(4) 0.1331(4) 0.4400(2) 0.0111(6) Uani d . 1 O
O2 0.5849(4) 0.0158(4) 0.6742(2) 0.0099(6) Uani d . 1 O
O3 0.0939(4) 0.1324(5) 0.6077(2) 0.0142(6) Uani d . 1 O
O4 0.3051(4) 0.2347(5) 0.6911(2) 0.0157(6) Uani d . 1 O
N1 0.2458(4) 0.1534(4) 0.6263(2) 0.0054(6) Uani d U 1 N
C1 0.3299(5) 0.0698(5) 0.4712(3) 0.0075(8) Uani d . 1 C
C2 0.5383(5) 0.0150(5) 0.5957(3) 0.0069(7) Uani d . 1 C
C3 0.3757(5) 0.0777(5) 0.5626(3) 0.0072(8) Uani d . 1 C

loop_
_atom_site_aniso_label
_atom_site_aniso_U_11
_atom_site_aniso_U_22
_atom_site_aniso_U_33
_atom_site_aniso_U_12
_atom_site_aniso_U_13
_atom_site_aniso_U_23
Ag1 0.0063(2) 0.0150(2) 0.0106(2) -0.00068(10) -0.00118(9) -0.00105(9)
O1 0.0101(14) 0.0104(12) 0.0128(14) 0.0056(11) -0.0025(11) -0.0030(11)
O2 0.0075(13) 0.0118(14) 0.0104(15) -0.0002(11) -0.0018(11) 0.0004(11)
O3 0.0079(14) 0.0127(14) 0.0221(18) 0.0010(11) -0.0011(11) 0.0034(13)
O4 0.0143(14) 0.0151(14) 0.0177(14) -0.0022(12) 0.0017(13) -0.0052(12)
N1 0.0055(10) 0.0030(9) 0.0075(10) 0.0003(8) -0.0037(8) 0.0014(7)
C1 0.006(2) 0.0032(15) 0.013(2) 0.0005(13) 0.0016(15) -0.0002(13)
C2 0.0056(18) 0.0047(16) 0.0103(18) -0.0025(13) 0.0012(14) -0.0006(13)
C3 0.0044(18) 0.0072(18) 0.010(2) 0.0012(13) 0.0021(14) 0.0013(13)

loop_
_atom_type_symbol
_atom_type_description
_atom_type_scat_dispersion_real
_atom_type_scat_dispersion_imag
_atom_type_scat_source
C C 0.0181 0.0091 'International Tables Vol C Tables 4.2.6.8 and 6.1.1.4'
Ag Ag 0.1306 4.282 'International Tables Vol C Tables 4.2.6.8 and 6.1.1.4'
N N 0.0311 0.018 'International Tables Vol C Tables 4.2.6.8 and 6.1.1.4'
O O 0.0492 0.0322 'International Tables Vol C Tables 4.2.6.8 and 6.1.1.4'

loop_
_geom_angle_atom_site_label_1
_geom_angle_atom_site_label_2
_geom_angle_atom_site_label_3
_geom_angle
_geom_angle_site_symmetry_1
_geom_angle_site_symmetry_3
O1 Ag1 O2 156.36(11) . 2_554
O1 Ag1 O4 108.94(11) . 8_565
O2 Ag1 O4 94.06(11) 2_554 8_565
O1 Ag1 O2 65.06(10) . 5_656
O2 Ag1 O2 130.23(10) 2_554 5_656
O4 Ag1 O2 71.77(10) 8_565 5_656
C1 O1 Ag1 123.6(3) . .
C2 O2 Ag1 122.0(2) . 2
C2 O2 Ag1 117.8(2) . 5_656
Ag1 O2 Ag1 110.16(11) 2 5_656
N1 O4 Ag1 119.6(3) . 8_566
O3 N1 O4 127.1(4) . .
O3 N1 C3 117.1(3) . .
O4 N1 C3 115.7(3) . .
O1 C1 C3 124.6(4) . .
O1 C1 C2 116.3(4) . 5_656
C3 C1 C2 119.0(4) . 5_656
O2 C2 C3 126.3(4) . .
O2 C2 C1 115.9(3) . 5_656
C3 C2 C1 117.7(4) . 5_656
C2 C3 C1 123.2(4) . .
C2 C3 N1 118.3(4) . .
C1 C3 N1 118.4(4) . .

loop_
_geom_bond_atom_site_label_1
_geom_bond_atom_site_label_2
_geom_bond_site_symmetry_2
_geom_bond_distance
Ag1 O1 . 2.370(3)
Ag1 O2 2_554 2.406(3)
Ag1 O4 8_565 2.508(3)
Ag1 O2 5_656 2.531(3)
O1 C1 . 1.230(5)
O2 C2 . 1.241(5)
O2 Ag1 2 2.406(3)
O2 Ag1 5_656 2.531(3)
O3 N1 . 1.211(5)
O4 N1 . 1.221(5)
O4 Ag1 8_566 2.508(3)
N1 C3 . 1.486(5)
C1 C3 . 1.428(6)
C1 C2 5_656 1.551(5)
C2 C3 . 1.417(5)
C2 C1 5_656 1.551(5)

loop_
_geom_torsion_atom_site_label_1
_geom_torsion_atom_site_label_2
_geom_torsion_atom_site_label_3
_geom_torsion_atom_site_label_4
_geom_torsion
_geom_torsion_site_symmetry_1
_geom_torsion_site_symmetry_4
O2 Ag1 O1 C1 125.1(3) 2_554 .
O4 Ag1 O1 C1 -68.8(3) 8_565 .
O2 Ag1 O1 C1 -10.5(3) 5_656 .
Ag1 O4 N1 O3 -8.0(5) 8_566 .
Ag1 O4 N1 C3 170.0(2) 8_566 .
Ag1 O1 C1 C3 -171.9(3) . .
Ag1 O1 C1 C2 11.0(5) . 5_656
Ag1 O2 C2 C3 42.7(5) 2 .
Ag1 O2 C2 C3 -175.3(3) 5_656 .
Ag1 O2 C2 C1 -135.0(3) 2 5_656
Ag1 O2 C2 C1 6.9(4) 5_656 5_656
O2 C2 C3 C1 -179.0(4) . .
C1 C2 C3 C1 -1.3(6) 5_656 .
O2 C2 C3 N1 0.3(6) . .
C1 C2 C3 N1 178.0(3) 5_656 .
O1 C1 C3 C2 -175.6(4) . .
C2 C1 C3 C2 1.3(6) 5_656 .
O1 C1 C3 N1 5.0(6) . .
C2 C1 C3 N1 -178.0(3) 5_656 .
O3 N1 C3 C2 -150.3(4) . .
O4 N1 C3 C2 31.5(5) . .
O3 N1 C3 C1 29.0(5) . .
O4 N1 C3 C1 -149.2(3) . .
